data_2014591
loop_
_publ_author_name
'Braun, Wolfgang'
'Calmuschi, Beatrice'
'Drexler, Hans-Joachim'
'Englert, Ulli'
'Heller, Detlef'
'Salzer, Albrecht'

_publ_section_title
;(<i>R</i>,<i>R</i>)-Tricarbonyl{\h^6^-1-(diphenylphosphino)-2-[1-(diphenylphosphino)ethyl]benzene}chromium(0),
 (<i>R</i>,<i>R</i>)-tricarbonyl-1\k^3^<i>C</i>-{\m-1(\h^6^):2\k^2^<i>P</i>,<i>P</i>'-1-(diphenylphosphino)-2-[1-(diphenylphosphino)ethyl]benzene}[2(\h^4^)-norbornadiene]chromium(0)rhodium(I)
 tetrafluoroborate methanol 0.75-solvate and
 (<i>R</i>,<i>R</i>)-tricarbonyl-1\k^3^<i>C</i>-{\m-1(\h^6^):2\k^2^<i>P</i>,<i>P</i>'-1-(diphenylphosphino)-2-[1-(diphenylphosphino)ethyl]benzene}[2(\h^4^)-(<i>Z</i>,<i>Z</i>)-cycloocta-1,5-diene]chromium(0)rhodium(I)
 tetrafluoroborate methanol 1.5-solvate
;
_journal_issue 10
_journal_name_full 'Acta Crystallographica Section C'
_journal_page_first m532
_journal_page_last m536
_journal_paper_doi 10.1107/S0108270104020773
_journal_volume 60
_journal_year 2004
_chemical_formula_iupac '[Cr Rh (C7 H8) (C32 H28 P2) (C1 O1)3] , B F4 , 0.75C H4 O'
_chemical_formula_moiety 'C42 H36 P2 O3 Cr Rh + , B F4 - , 0.75C H4 O'
_chemical_formula_sum 'C42.75 H39 B Cr F4 O3.75 P2 Rh'
_chemical_formula_weight 916.40
_chemical_name_systematic
;(R,R)-tricarbonyl-1\k^3^C-{\m-1(\h^6^):2\k^2^P,P'-1-(diphenylphosphino)-2-[1-
(diphenylphosphino)ethyl]benzene}[2(\h^4^)-norbornadiene]chromium(0)rhodium(I)
tetrafluoroborate
 methanol 0.75-solvate
;
_space_group_IT_number 96
_symmetry_cell_setting tetragonal
_symmetry_space_group_name_Hall 'P 4nw 2abw'
_symmetry_space_group_name_H-M 'P 43 21 2'
_atom_sites_solution_hydrogens geom
_atom_sites_solution_primary direct
_atom_sites_solution_secondary difmap
_audit_creation_method SHELXL97
_cell_angle_alpha 90.00
_cell_angle_beta 90.00
_cell_angle_gamma 90.00
_cell_formula_units_Z 16
_cell_length_a 14.3886(6)
_cell_length_b 14.3886(6)
_cell_length_c 76.056(4)
_cell_measurement_reflns_used 8096
_cell_measurement_temperature 110(2)
_cell_measurement_theta_max 25.00
_cell_measurement_theta_min 1.51
_cell_volume 15746.0(12)
_computing_cell_refinement 'SAINT-Plus (Bruker 1999)'
_computing_data_collection 'SMART (Bruker, 2001)'
_computing_data_reduction SAINT-Plus
_computing_molecular_graphics 'PLATON (Spek, 1990)'
_computing_publication_material SHELXL97
_computing_structure_refinement 'SHELXL97 (Sheldrick, 1997)'
_computing_structure_solution 'SHELXS97 (Sheldrick, 1997)'
_diffrn_ambient_temperature 110(2)
_diffrn_detector_area_resol_mean 0
_diffrn_measured_fraction_theta_full 0.974
_diffrn_measured_fraction_theta_max 0.974
_diffrn_measurement_device_type 'Bruker SMART APEX CCD'
_diffrn_measurement_method '\f and \w'
_diffrn_radiation_monochromator graphite
_diffrn_radiation_source 'fine-focus sealed tube'
_diffrn_radiation_type MoK\a
_diffrn_radiation_wavelength 0.71073
_diffrn_reflns_av_R_equivalents 0.1050
_diffrn_reflns_av_sigmaI/netI 0.1233
_diffrn_reflns_limit_h_max 16
_diffrn_reflns_limit_h_min -17
_diffrn_reflns_limit_k_max 17
_diffrn_reflns_limit_k_min -16
_diffrn_reflns_limit_l_max 70
_diffrn_reflns_limit_l_min -85
_diffrn_reflns_number 72654
_diffrn_reflns_theta_full 25.00
_diffrn_reflns_theta_max 25.00
_diffrn_reflns_theta_min 1.51
_diffrn_standards_decay_% none
_diffrn_standards_interval_count 0
_diffrn_standards_interval_time 0
_diffrn_standards_number 0
_exptl_absorpt_coefficient_mu 0.837
_exptl_absorpt_correction_T_max 0.9209
_exptl_absorpt_correction_T_min 0.8777
_exptl_absorpt_correction_type multi-scan
_exptl_absorpt_process_details '(SADABS; Sheldrick; 1996)'
_exptl_crystal_colour red
_exptl_crystal_density_diffrn 1.546
_exptl_crystal_density_meas ?
_exptl_crystal_density_method 'not measured'
_exptl_crystal_description fragment
_exptl_crystal_F_000 7448
_exptl_crystal_size_max 0.16
_exptl_crystal_size_mid 0.10
_exptl_crystal_size_min 0.10
_refine_diff_density_max 1.770
_refine_diff_density_min -0.901
_refine_ls_abs_structure_details 'Flack (1983), 5780 Friedel pairs'
_refine_ls_abs_structure_Flack -0.01(4)
_refine_ls_extinction_method none
_refine_ls_goodness_of_fit_ref 1.021
_refine_ls_hydrogen_treatment constr
_refine_ls_matrix_type full
_refine_ls_number_parameters 983
_refine_ls_number_reflns 13552
_refine_ls_number_restraints 9
_refine_ls_restrained_S_all 1.020
_refine_ls_R_factor_all 0.1151
_refine_ls_R_factor_gt 0.0710
_refine_ls_shift/su_max 0.001
_refine_ls_shift/su_mean 0.000
_refine_ls_structure_factor_coef Fsqd
_refine_ls_weighting_details 'w = 1/[\s^2^(Fo^2^)+(0.0804P)^2^+29.8752P] where P=(Fo^2^+2Fc^2^)/3'
_refine_ls_weighting_scheme calc
_refine_ls_wR_factor_gt 0.1552
_refine_ls_wR_factor_ref 0.1741
_reflns_number_gt 9225
_reflns_number_total 13552
_reflns_threshold_expression I>2\s(I)
_cod_data_source_file tr1096.cif
_cod_data_source_block II
_cod_depositor_comments
;
The following automatic conversions were performed:

'_exptl_crystal_density_meas' value 'not measured' was changed to '?'
- the value is perceived as not measured.

Automatic conversion script
Id: cif_fix_values 3008 2015-01-20 13:52:24Z robertas 

The following automatic conversions were performed:

'_refine_ls_weighting_scheme' value 'calc w =
1/[\s^2^(Fo^2^)+(0.0804P)^2^+29.8752P] where P=(Fo^2^+2Fc^2^)/3' was
changed to 'calc'. New tag '_refine_ls_weighting_details' was
created. The value of the new tag was set to 'w =
1/[\s^2^(Fo^2^)+(0.0804P)^2^+29.8752P] where P=(Fo^2^+2Fc^2^)/3'.

Automatic conversion script
Id: cif_fix_values 3143 2015-03-26 13:38:13Z robertas 
;
_cod_original_cell_volume 15746.0(13)
_cod_database_code 2014591
_cod_database_fobs_code 2014591

loop_
_symmetry_equiv_pos_as_xyz
'x, y, z'
'-x, -y, z+1/2'
'-y+1/2, x+1/2, z+3/4'
'y+1/2, -x+1/2, z+1/4'
'-x+1/2, y+1/2, -z+3/4'
'x+1/2, -y+1/2, -z+1/4'
'y, x, -z'
'-y, -x, -z+1/2'

loop_
_atom_site_label
_atom_site_fract_x
_atom_site_fract_y
_atom_site_fract_z
_atom_site_U_iso_or_equiv
_atom_site_adp_type
_atom_site_calc_flag
_atom_site_refinement_flags
_atom_site_occupancy
_atom_site_disorder_assembly
_atom_site_disorder_group
_atom_site_type_symbol
Rh1 0.22302(6) 0.77146(6) -0.011497(10) 0.0312(2) Uani d . 1 . . Rh
Cr1 0.51228(12) 0.76647(12) 0.03666(2) 0.0329(4) Uani d . 1 . . Cr
P1 0.2699(2) 0.76309(18) 0.01705(4) 0.0320(7) Uani d . 1 . . P
P2 0.3574(2) 0.84285(19) -0.01953(3) 0.0301(7) Uani d . 1 . . P
O1 0.4793(5) 0.9689(5) 0.04294(10) 0.0438(19) Uani d . 1 . . O
O2 0.6970(6) 0.7915(6) 0.05386(10) 0.053(2) Uani d . 1 . . O
O3 0.4427(5) 0.7224(6) 0.07218(10) 0.048(2) Uani d . 1 . . O
C1 0.3953(8) 0.7375(7) 0.01877(13) 0.035(3) Uani d . 1 . . C
C2 0.4911(7) 0.8895(8) 0.04061(13) 0.033(3) Uani d . 1 . . C
C3 0.6271(8) 0.7826(8) 0.04724(13) 0.038(3) Uani d . 1 . . C
C4 0.4691(7) 0.7387(8) 0.05834(15) 0.035(3) Uani d . 1 . . C
C5 0.4614(8) 0.7890(7) 0.00914(14) 0.035(3) Uani d . 1 . . C
C6 0.5543(8) 0.7590(8) 0.00845(14) 0.043(3) Uani d . 1 . . C
H6 0.5981 0.7931 0.0022 0.051 Uiso calc R 1 . . H
C7 0.5812(9) 0.6766(9) 0.01733(13) 0.051(4) Uani d . 1 . . C
H7 0.6435 0.6592 0.0172 0.062 Uiso calc R 1 . . H
C8 0.5162(9) 0.6197(8) 0.02642(15) 0.047(3) Uani d . 1 . . C
H8 0.5331 0.5632 0.0314 0.056 Uiso calc R 1 . . H
C9 0.4276(8) 0.6529(7) 0.02732(13) 0.037(3) Uani d . 1 . . C
H9 0.3847 0.6192 0.0339 0.045 Uiso calc R 1 . . H
C10 0.4325(7) 0.8756(6) -0.00077(13) 0.028(2) Uani d . 1 . . C
H10 0.3930 0.9110 0.0073 0.034 Uiso calc R 1 . . H
C11 0.4293(8) 0.7777(7) -0.03467(13) 0.037(3) Uani d . 1 . . C
C12 0.4081(7) 0.6844(7) -0.03731(14) 0.038(3) Uani d . 1 . . C
H12 0.3630 0.6555 -0.0305 0.046 Uiso calc R 1 . . H
C13 0.4557(9) 0.6340(8) -0.05045(14) 0.049(4) Uani d . 1 . . C
H13 0.4408 0.5721 -0.0526 0.058 Uiso calc R 1 . . H
C14 0.5244(9) 0.6772(10) -0.06001(15) 0.050(3) Uani d . 1 . . C
H14 0.5565 0.6439 -0.0685 0.060 Uiso calc R 1 . . H
C15 0.5462(8) 0.7685(9) -0.05715(14) 0.045(3) Uani d . 1 . . C
H15 0.5931 0.7969 -0.0636 0.054 Uiso calc R 1 . . H
C16 0.4973(7) 0.8190(7) -0.04439(13) 0.035(3) Uani d . 1 . . C
H16 0.5113 0.8813 -0.0425 0.042 Uiso calc R 1 . . H
C17 0.3307(7) 0.9495(7) -0.03106(13) 0.028(2) Uani d . 1 . . C
C18 0.3075(7) 1.0289(8) -0.02219(15) 0.038(3) Uani d . 1 . . C
H18 0.3119 1.0310 -0.0100 0.046 Uiso calc R 1 . . H
C19 0.2767(8) 1.1073(8) -0.03162(19) 0.052(3) Uani d . 1 . . C
H19 0.2605 1.1608 -0.0255 0.062 Uiso calc R 1 . . H
C20 0.2702(7) 1.1068(8) -0.04960(17) 0.044(3) Uani d . 1 . . C
H20 0.2517 1.1595 -0.0558 0.053 Uiso calc R 1 . . H
C21 0.2915(7) 1.0271(8) -0.05805(16) 0.044(3) Uani d . 1 . . C
H21 0.2861 1.0249 -0.0702 0.053 Uiso calc R 1 . . H
C22 0.3204(8) 0.9501(7) -0.04937(14) 0.038(3) Uani d . 1 . . C
H22 0.3338 0.8965 -0.0557 0.046 Uiso calc R 1 . . H
C23 0.5147(7) 0.9412(7) -0.00569(13) 0.039(3) Uani d . 1 . . C
H23A 0.5490 0.9568 0.0047 0.059 Uiso calc R 1 . . H
H23B 0.4908 0.9969 -0.0110 0.059 Uiso calc R 1 . . H
H23C 0.5551 0.9103 -0.0139 0.059 Uiso calc R 1 . . H
C24 0.2085(7) 0.6714(7) 0.02848(13) 0.031(3) Uani d . 1 . . C
C25 0.1374(7) 0.6911(7) 0.04038(13) 0.035(3) Uani d . 1 . . C
H25 0.1247 0.7526 0.0433 0.042 Uiso calc R 1 . . H
C26 0.0857(7) 0.6213(8) 0.04794(14) 0.037(3) Uani d . 1 . . C
H26 0.0372 0.6352 0.0556 0.045 Uiso calc R 1 . . H
C27 0.1075(8) 0.5295(8) 0.04391(14) 0.038(3) Uani d . 1 . . C
H27 0.0756 0.4819 0.0496 0.046 Uiso calc R 1 . . H
C28 0.1740(8) 0.5073(8) 0.03192(14) 0.042(3) Uani d . 1 . . C
H28 0.1867 0.4458 0.0291 0.050 Uiso calc R 1 . . H
C29 0.2212(8) 0.5784(7) 0.02427(13) 0.036(3) Uani d . 1 . . C
H29 0.2647 0.5638 0.0157 0.043 Uiso calc R 1 . . H
C30 0.2513(6) 0.8678(6) 0.02980(12) 0.024(2) Uani d . 1 . . C
C31 0.2152(7) 0.9449(6) 0.02187(13) 0.029(2) Uani d . 1 . . C
H31 0.1981 0.9424 0.0101 0.035 Uiso calc R 1 . . H
C32 0.2040(8) 1.0251(7) 0.03103(14) 0.038(3) Uani d . 1 . . C
H32 0.1805 1.0776 0.0254 0.045 Uiso calc R 1 . . H
C33 0.2273(8) 1.0294(7) 0.04867(16) 0.046(3) Uani d . 1 . . C
H33 0.2194 1.0843 0.0549 0.055 Uiso calc R 1 . . H
C34 0.2622(8) 0.9519(8) 0.05686(15) 0.041(3) Uani d . 1 . . C
H34 0.2787 0.9549 0.0687 0.050 Uiso calc R 1 . . H
C35 0.2728(7) 0.8709(7) 0.04798(13) 0.032(3) Uani d . 1 . . C
H35 0.2940 0.8180 0.0537 0.039 Uiso calc R 1 . . H
C36 0.1088(8) 0.6688(7) -0.01081(14) 0.043(3) Uani d . 1 . . C
H36 0.1344 0.6264 -0.0030 0.051 Uiso calc R 1 . . H
C37 0.0715(7) 0.7562(7) -0.00705(13) 0.036(3) Uani d . 1 . . C
H37 0.0671 0.7827 0.0041 0.043 Uiso calc R 1 . . H
C38 0.0398(7) 0.8003(8) -0.02382(14) 0.041(3) Uani d . 1 . . C
H38 -0.0041 0.8522 -0.0231 0.049 Uiso calc R 1 . . H
C39 0.1321(7) 0.8158(8) -0.03350(14) 0.038(3) Uani d . 1 . . C
H39 0.1593 0.8730 -0.0359 0.046 Uiso calc R 1 . . H
C40 0.1674(8) 0.7306(8) -0.03790(13) 0.043(3) Uani d . 1 . . C
H40 0.2227 0.7188 -0.0438 0.052 Uiso calc R 1 . . H
C41 0.0976(8) 0.6583(8) -0.03116(13) 0.041(3) Uani d . 1 . . C
H41 0.1008 0.5956 -0.0361 0.049 Uiso calc R 1 . . H
C42 0.0097(9) 0.7123(8) -0.03376(15) 0.049(3) Uani d . 1 . . C
H42A -0.0435 0.6823 -0.0283 0.058 Uiso calc R 1 . . H
H42B -0.0031 0.7244 -0.0461 0.058 Uiso calc R 1 . . H
Rh2 0.42814(5) 0.49305(6) 0.123562(10) 0.02484(19) Uani d U 1 . . Rh
Cr2 0.06623(11) 0.46824(11) 0.15045(2) 0.0277(4) Uani d . 1 . . Cr
P3 0.33396(17) 0.45689(17) 0.14681(3) 0.0230(6) Uani d . 1 . . P
P4 0.30543(18) 0.50008(19) 0.10521(3) 0.0271(6) Uani d . 1 . . P
O4 0.0519(5) 0.3640(6) 0.18448(9) 0.048(2) Uani d . 1 . . O
O5 0.0615(5) 0.2764(5) 0.13521(9) 0.0427(19) Uani d . 1 . . O
O6 -0.1422(5) 0.4641(6) 0.15098(10) 0.049(2) Uani d . 1 . . O
C43 0.2170(6) 0.5060(6) 0.14572(12) 0.023(2) Uani d . 1 . . C
C44 0.0594(7) 0.4082(8) 0.17194(15) 0.039(3) Uani d . 1 . . C
C45 0.0635(7) 0.3524(7) 0.14077(13) 0.030(3) Uani d . 1 . . C
C46 -0.0627(8) 0.4673(8) 0.15027(14) 0.039(3) Uani d . 1 . . C
C47 0.1637(6) 0.5064(7) 0.12944(12) 0.024(2) Uani d . 1 . . C
C48 0.0854(7) 0.5624(7) 0.12775(13) 0.033(3) Uani d . 1 . . C
H48 0.0538 0.5645 0.1171 0.040 Uiso calc R 1 . . H
C49 0.0528(7) 0.6169(7) 0.14231(15) 0.035(3) Uani d . 1 . . C
H49 0.0005 0.6543 0.1412 0.042 Uiso calc R 1 . . H
C50 0.1003(7) 0.6128(7) 0.15798(15) 0.037(3) Uani d . 1 . . C
H50 0.0781 0.6468 0.1675 0.045 Uiso calc R 1 . . H
C51 0.1816(7) 0.5588(7) 0.16022(14) 0.030(3) Uani d . 1 . . C
H51 0.2119 0.5575 0.1710 0.036 Uiso calc R 1 . . H
C52 0.1957(6) 0.4480(7) 0.11375(13) 0.029(2) Uani d . 1 . . C
H52 0.2127 0.3871 0.1185 0.035 Uiso calc R 1 . . H
C53 0.2740(7) 0.6195(6) 0.10023(12) 0.025(2) Uani d . 1 . . C
C54 0.2120(7) 0.6455(7) 0.08720(13) 0.033(3) Uani d . 1 . . C
H54 0.1874 0.6014 0.0796 0.040 Uiso calc R 1 . . H
C55 0.1874(7) 0.7379(7) 0.08569(12) 0.034(3) Uani d . 1 . . C
H55 0.1433 0.7549 0.0774 0.041 Uiso calc R 1 . . H
C56 0.2265(7) 0.8060(7) 0.09628(13) 0.033(3) Uani d . 1 . . C
H56 0.2108 0.8682 0.0948 0.040 Uiso calc R 1 . . H
C57 0.2897(7) 0.7797(8) 0.10918(13) 0.034(3) Uani d . 1 . . C
H57 0.3157 0.8243 0.1166 0.040 Uiso calc R 1 . . H
C58 0.3137(6) 0.6883(7) 0.11102(13) 0.028(2) Uani d . 1 . . C
H58 0.3568 0.6713 0.1195 0.034 Uiso calc R 1 . . H
C59 0.3280(6) 0.4360(7) 0.08522(13) 0.027(2) Uani d . 1 . . C
C60 0.3441(6) 0.4759(7) 0.06964(12) 0.027(2) Uani d . 1 . . C
H60 0.3388 0.5400 0.0685 0.032 Uiso calc R 1 . . H
C61 0.3688(7) 0.4225(9) 0.05491(14) 0.044(3) Uani d . 1 . . C
H61 0.3784 0.4514 0.0441 0.053 Uiso calc R 1 . . H
C62 0.3789(8) 0.3274(8) 0.05633(15) 0.043(3) Uani d . 1 . . C
H62 0.3969 0.2916 0.0467 0.052 Uiso calc R 1 . . H
C63 0.3615(7) 0.2872(8) 0.07252(15) 0.044(3) Uani d . 1 . . C
H63 0.3683 0.2233 0.0738 0.053 Uiso calc R 1 . . H
C64 0.3343(7) 0.3398(8) 0.08681(13) 0.035(3) Uani d . 1 . . C
H64 0.3201 0.3111 0.0974 0.042 Uiso calc R 1 . . H
C65 0.1205(6) 0.4300(8) 0.10033(12) 0.033(3) Uani d . 1 . . C
H65A 0.0660 0.4069 0.1061 0.050 Uiso calc R 1 . . H
H65B 0.1419 0.3849 0.0920 0.050 Uiso calc R 1 . . H
H65C 0.1058 0.4869 0.0943 0.050 Uiso calc R 1 . . H
C66 0.3229(6) 0.3339(7) 0.14996(12) 0.023(2) Uani d . 1 . . C
C67 0.2667(7) 0.2948(6) 0.16357(13) 0.027(2) Uani d . 1 . . C
H67 0.2319 0.3337 0.1708 0.033 Uiso calc R 1 . . H
C68 0.2635(7) 0.2004(7) 0.16607(13) 0.033(3) Uani d . 1 . . C
H68 0.2270 0.1758 0.1750 0.040 Uiso calc R 1 . . H
C69 0.3148(8) 0.1407(7) 0.15523(14) 0.037(3) Uani d . 1 . . C
H69 0.3129 0.0769 0.1571 0.045 Uiso calc R 1 . . H
C70 0.3683(7) 0.1767(8) 0.14175(15) 0.040(3) Uani d . 1 . . C
H70 0.4012 0.1371 0.1344 0.048 Uiso calc R 1 . . H
C71 0.3727(6) 0.2717(8) 0.13931(13) 0.031(3) Uani d . 1 . . C
H71 0.4098 0.2952 0.1303 0.037 Uiso calc R 1 . . H
C72 0.3833(6) 0.5012(7) 0.16723(11) 0.019(2) Uani d . 1 . . C
C73 0.3902(7) 0.5979(7) 0.16946(13) 0.030(2) Uani d . 1 . . C
H73 0.3620 0.6382 0.1615 0.036 Uiso calc R 1 . . H
C74 0.4390(8) 0.6320(7) 0.18349(13) 0.036(3) Uani d . 1 . . C
H74 0.4417 0.6959 0.1852 0.043 Uiso calc R 1 . . H
C75 0.4835(7) 0.5748(8) 0.19489(13) 0.038(3) Uani d . 1 . . C
H75 0.5170 0.6004 0.2042 0.045 Uiso calc R 1 . . H
C76 0.4803(7) 0.4804(7) 0.19304(12) 0.035(3) Uani d . 1 . . C
H76 0.5114 0.4418 0.2009 0.041 Uiso calc R 1 . . H
C77 0.4281(7) 0.4421(7) 0.17870(12) 0.028(2) Uani d . 1 . . C
H77 0.4245 0.3781 0.1772 0.033 Uiso calc R 1 . . H
C78 0.5664(6) 0.4583(7) 0.13535(13) 0.028(2) Uani d U 1 . . C
H78 0.5507 0.4120 0.1433 0.033 Uiso calc R 1 . . H
C79 0.5507(6) 0.5506(7) 0.13715(12) 0.027(2) Uani d U 1 . . C
H79 0.5208 0.5801 0.1464 0.032 Uiso calc R 1 . . H
C80 0.5930(7) 0.5975(7) 0.12052(13) 0.028(2) Uani d U 1 . . C
H80 0.6061 0.6643 0.1212 0.034 Uiso calc R 1 . . H
C81 0.5270(7) 0.5640(7) 0.10572(14) 0.036(3) Uani d . 1 . . C
H81 0.4868 0.6007 0.0991 0.044 Uiso calc R 1 . . H
C82 0.5393(7) 0.4693(7) 0.10423(13) 0.031(2) Uani d . 1 . . C
H82 0.5079 0.4289 0.0968 0.037 Uiso calc R 1 . . H
C83 0.6155(7) 0.4449(7) 0.11742(12) 0.030(3) Uani d . 1 . . C
H83 0.6472 0.3854 0.1156 0.036 Uiso calc R 1 . . H
C84 0.6762(6) 0.5314(6) 0.11693(13) 0.026(2) Uani d . 1 . . C
H84A 0.7050 0.5417 0.1056 0.031 Uiso calc R 1 . . H
H84B 0.7226 0.5326 0.1262 0.031 Uiso calc R 1 . . H
F1 0.9524(4) 0.7206(4) 0.10757(8) 0.0453(16) Uani d . 1 . . F
F2 0.8952(4) 0.5737(4) 0.10725(8) 0.0449(16) Uani d . 1 . . F
F3 0.8214(5) 0.6883(4) 0.09244(9) 0.0568(19) Uani d . 1 . . F
F4 0.9599(5) 0.6339(6) 0.08279(10) 0.081(3) Uani d . 1 . . F
B1 0.9061(8) 0.6548(9) 0.09729(17) 0.034(3) Uani d . 1 . . B
F5 0.5025(8) 0.4115(9) 0.00851(18) 0.171(5) Uani d . 1 . . F
F6 0.3540(8) 0.4113(8) 0.01204(11) 0.126(4) Uani d . 1 . . F
B2 0.4178(14) 0.4178(14) 0.0000 0.076(8) Uani d S 1 . . B
F7 1.0039(4) 0.0890(4) 0.00967(8) 0.0509(17) Uani d . 1 . . F
F8 1.0036(4) -0.0688(4) 0.01143(8) 0.0503(16) Uani d . 1 . . F
B3 1.0074(9) 0.0074(9) 0.0000 0.050(5) Uani d S 1 . . B
C85 0.8702(17) 0.7547(17) 0.0273(4) 0.173(5) Uiso d P 0.50 . . C
H85A 0.9357 0.7379 0.0289 0.173(5) Uiso d PR 0.50 . . H
H85B 0.8308 0.7079 0.0330 0.173(5) Uiso d PR 0.50 . . H
H85C 0.8586 0.8156 0.0327 0.173(5) Uiso d PR 0.50 . . H
O7 0.8492(17) 0.7586(17) 0.0089(4) 0.173(5) Uiso d PR 0.50 . . O
H7A 0.7833 0.7621 0.0085 0.173(5) Uiso d PR 0.50 . . H
C86 0.4127(10) 0.1636(9) 0.01799(15) 0.173(5) Uiso d . 1 . . C
H86A 0.4612 0.2114 0.0178 0.173(5) Uiso d R 1 . . H
H86B 0.4285 0.1139 0.0097 0.173(5) Uiso d R 1 . . H
H86C 0.4078 0.1377 0.0299 0.173(5) Uiso d R 1 . . H
O8 0.3256(10) 0.2040(9) 0.01308(15) 0.173(5) Uiso d R 1 . . O
H8A 0.3334 0.2696 0.0127 0.173(5) Uiso d R 1 . . H

loop_
_atom_site_aniso_label
_atom_site_aniso_U_11
_atom_site_aniso_U_22
_atom_site_aniso_U_33
_atom_site_aniso_U_12
_atom_site_aniso_U_13
_atom_site_aniso_U_23
Rh1 0.0445(5) 0.0321(5) 0.0168(4) -0.0059(4) -0.0027(4) 0.0013(4)
Cr1 0.0399(10) 0.0397(10) 0.0192(10) 0.0047(8) -0.0012(8) 0.0016(8)
P1 0.0456(16) 0.0263(14) 0.0240(16) -0.0029(13) -0.0007(13) -0.0015(12)
P2 0.0445(17) 0.0299(15) 0.0161(16) 0.0008(13) -0.0043(13) -0.0007(12)
O1 0.044(5) 0.046(5) 0.041(5) -0.005(4) 0.009(4) -0.001(4)
O2 0.051(5) 0.071(6) 0.038(5) 0.010(4) -0.005(4) 0.010(4)
O3 0.051(5) 0.061(5) 0.033(5) -0.011(4) 0.002(4) 0.011(4)
C1 0.055(7) 0.022(6) 0.027(6) 0.021(5) -0.011(5) -0.003(5)
C2 0.036(6) 0.041(7) 0.021(6) 0.002(5) -0.007(5) -0.001(5)
C3 0.040(7) 0.057(8) 0.016(6) 0.011(6) -0.012(5) -0.002(5)
C4 0.037(6) 0.044(7) 0.025(7) -0.005(5) 0.000(5) 0.001(5)
C5 0.052(7) 0.032(6) 0.021(6) 0.009(5) 0.000(5) -0.003(5)
C6 0.046(7) 0.059(8) 0.023(7) 0.009(6) 0.000(5) 0.000(6)
C7 0.072(9) 0.070(9) 0.012(7) 0.042(8) 0.004(6) -0.007(6)
C8 0.066(9) 0.040(7) 0.034(8) 0.024(6) -0.006(7) -0.005(6)
C9 0.060(8) 0.029(6) 0.023(7) -0.004(6) -0.001(6) -0.006(5)
C10 0.032(6) 0.031(6) 0.022(6) 0.006(4) -0.007(5) 0.000(5)
C11 0.052(7) 0.034(6) 0.024(6) -0.004(6) 0.006(6) 0.006(5)
C12 0.041(7) 0.039(7) 0.034(7) 0.003(5) -0.018(5) -0.001(6)
C13 0.075(10) 0.051(8) 0.021(7) 0.032(7) -0.020(7) -0.020(6)
C14 0.049(8) 0.087(11) 0.014(7) 0.031(7) -0.007(6) -0.002(7)
C15 0.054(8) 0.056(8) 0.026(7) 0.008(7) -0.003(6) 0.008(6)
C16 0.039(6) 0.039(6) 0.028(7) 0.007(6) -0.009(6) 0.002(5)
C17 0.027(6) 0.040(7) 0.018(6) 0.003(5) -0.002(5) 0.010(5)
C18 0.038(7) 0.045(7) 0.033(7) -0.002(5) 0.005(5) -0.001(6)
C19 0.029(7) 0.044(7) 0.082(11) 0.007(6) 0.007(7) 0.010(7)
C20 0.028(6) 0.047(8) 0.058(9) -0.005(6) -0.009(6) 0.028(7)
C21 0.031(6) 0.053(8) 0.048(8) -0.007(5) -0.005(6) 0.010(7)
C22 0.058(8) 0.026(6) 0.030(7) -0.008(5) -0.009(6) 0.007(5)
C23 0.041(7) 0.049(7) 0.028(6) 0.000(5) -0.007(5) 0.005(5)
C24 0.051(7) 0.027(6) 0.017(6) -0.002(5) 0.002(5) 0.004(5)
C25 0.043(7) 0.032(6) 0.030(7) -0.011(5) -0.011(5) -0.005(5)
C26 0.027(6) 0.049(7) 0.035(7) -0.013(5) -0.007(5) 0.002(6)
C27 0.045(7) 0.036(7) 0.033(7) -0.017(5) -0.016(6) 0.012(6)
C28 0.060(8) 0.037(7) 0.027(7) -0.004(6) -0.017(6) 0.011(6)
C29 0.049(7) 0.027(6) 0.030(7) 0.001(5) -0.001(6) 0.002(5)
C30 0.030(6) 0.023(5) 0.018(6) -0.007(4) -0.004(4) 0.000(4)
C31 0.039(6) 0.020(6) 0.028(6) 0.001(5) 0.006(5) -0.001(5)
C32 0.063(8) 0.033(7) 0.017(7) 0.010(5) -0.004(6) 0.003(5)
C33 0.046(7) 0.028(6) 0.064(9) 0.000(5) 0.018(7) -0.005(6)
C34 0.047(7) 0.044(7) 0.033(7) -0.012(6) 0.001(6) -0.016(6)
C35 0.036(6) 0.036(6) 0.024(7) 0.004(5) 0.002(5) -0.009(5)
C36 0.078(9) 0.023(6) 0.027(7) -0.004(5) -0.003(6) -0.003(5)
C37 0.042(6) 0.046(7) 0.019(6) -0.002(5) -0.006(5) 0.003(5)
C38 0.033(6) 0.054(8) 0.035(7) 0.001(5) -0.007(5) 0.005(6)
C39 0.037(7) 0.033(7) 0.045(8) -0.008(5) -0.014(5) 0.005(6)
C40 0.045(7) 0.062(8) 0.023(6) -0.019(6) 0.001(5) 0.006(6)
C41 0.051(8) 0.053(8) 0.019(7) -0.011(6) -0.010(5) -0.017(6)
C42 0.062(8) 0.051(7) 0.032(7) 0.000(7) -0.016(6) -0.002(6)
Rh2 0.0257(4) 0.0337(5) 0.0152(4) -0.0022(4) 0.0000(4) 0.0013(4)
Cr2 0.0252(9) 0.0337(10) 0.0242(10) 0.0012(7) -0.0015(7) -0.0001(7)
P3 0.0244(14) 0.0294(15) 0.0152(15) 0.0009(11) -0.0004(11) -0.0002(11)
P4 0.0302(14) 0.0342(15) 0.0170(15) -0.0062(12) 0.0019(11) -0.0002(13)
O4 0.061(6) 0.069(6) 0.014(5) -0.014(4) -0.003(4) 0.013(4)
O5 0.049(5) 0.044(5) 0.035(5) -0.009(4) -0.005(4) 0.000(4)
O6 0.026(4) 0.081(6) 0.041(5) 0.009(4) 0.000(4) -0.002(4)
C43 0.025(5) 0.023(5) 0.020(6) 0.004(4) 0.002(4) 0.000(5)
C44 0.032(6) 0.065(8) 0.020(7) 0.003(6) 0.004(5) -0.002(6)
C45 0.032(6) 0.032(6) 0.028(7) -0.010(5) 0.001(5) -0.009(5)
C46 0.037(7) 0.056(8) 0.023(7) 0.000(6) 0.001(5) 0.007(5)
C47 0.020(5) 0.030(6) 0.022(6) 0.000(4) -0.002(4) 0.001(5)
C48 0.037(6) 0.045(7) 0.017(6) 0.003(5) -0.011(5) 0.001(5)
C49 0.029(6) 0.032(6) 0.044(8) 0.003(5) -0.005(6) 0.001(5)
C50 0.028(6) 0.047(7) 0.037(8) 0.004(5) 0.000(5) -0.019(6)
C51 0.029(6) 0.032(6) 0.029(7) -0.003(5) -0.002(5) 0.004(5)
C52 0.028(6) 0.036(6) 0.023(6) -0.003(4) 0.007(5) -0.005(5)
C53 0.030(6) 0.032(6) 0.014(6) -0.004(5) 0.003(5) 0.000(4)
C54 0.040(7) 0.037(6) 0.022(6) 0.008(5) 0.002(5) 0.004(5)
C55 0.043(7) 0.043(7) 0.017(6) 0.015(5) 0.007(5) 0.000(5)
C56 0.037(6) 0.037(6) 0.025(6) 0.005(5) 0.006(5) 0.001(5)
C57 0.037(7) 0.042(7) 0.022(6) 0.005(5) 0.003(5) -0.001(5)
C58 0.019(5) 0.044(7) 0.022(6) 0.002(5) -0.002(5) -0.005(5)
C59 0.020(5) 0.046(7) 0.016(6) -0.001(5) -0.007(4) -0.010(5)
C60 0.036(6) 0.039(6) 0.005(6) -0.006(5) 0.003(4) 0.000(5)
C61 0.044(7) 0.068(9) 0.020(7) 0.005(6) 0.002(5) -0.001(6)
C62 0.059(8) 0.050(8) 0.021(7) 0.002(6) 0.000(6) -0.008(6)
C63 0.040(7) 0.041(7) 0.051(8) 0.007(5) -0.002(6) -0.004(7)
C64 0.038(7) 0.046(7) 0.021(7) 0.012(5) 0.004(5) -0.002(5)
C65 0.022(6) 0.054(7) 0.024(6) -0.008(5) -0.007(5) -0.005(6)
C66 0.024(5) 0.035(6) 0.010(6) 0.005(4) -0.003(4) -0.003(5)
C67 0.030(6) 0.021(5) 0.031(6) 0.012(4) -0.012(5) -0.006(4)
C68 0.037(6) 0.040(7) 0.024(6) -0.001(5) -0.004(5) 0.011(5)
C69 0.054(8) 0.020(6) 0.037(7) 0.005(5) -0.027(6) -0.003(5)
C70 0.026(6) 0.059(9) 0.036(7) 0.007(5) 0.002(5) -0.001(6)
C71 0.020(5) 0.039(7) 0.034(7) -0.007(5) 0.005(5) 0.007(5)
C72 0.017(4) 0.032(5) 0.008(5) 0.002(4) -0.001(4) 0.010(4)
C73 0.044(7) 0.027(6) 0.019(6) 0.002(5) -0.010(5) 0.009(5)
C74 0.060(8) 0.028(6) 0.020(6) -0.003(5) 0.000(6) -0.003(5)
C75 0.033(6) 0.053(7) 0.026(6) -0.004(6) -0.003(5) 0.001(6)
C76 0.041(7) 0.043(7) 0.019(6) -0.011(5) -0.005(5) 0.006(5)
C77 0.032(6) 0.036(6) 0.015(6) -0.005(5) -0.003(5) 0.005(5)
C78 0.022(5) 0.037(5) 0.024(6) -0.002(4) 0.001(4) 0.009(4)
C79 0.029(5) 0.047(5) 0.004(5) -0.001(4) 0.001(4) -0.008(4)
C80 0.029(6) 0.021(5) 0.036(6) -0.005(4) 0.011(5) 0.000(4)
C81 0.024(6) 0.048(7) 0.037(7) 0.001(5) 0.000(5) 0.018(6)
C82 0.037(6) 0.032(6) 0.025(6) -0.003(4) -0.006(5) -0.005(5)
C83 0.025(6) 0.046(7) 0.019(6) 0.009(5) 0.006(5) -0.004(5)
C84 0.021(5) 0.037(6) 0.020(6) -0.004(4) 0.002(4) -0.005(5)
F1 0.050(4) 0.047(4) 0.039(4) -0.007(3) -0.005(3) -0.009(3)
F2 0.039(4) 0.044(4) 0.052(4) 0.001(3) -0.005(3) 0.013(3)
F3 0.055(4) 0.050(4) 0.065(5) 0.000(3) -0.016(4) 0.001(4)
F4 0.076(6) 0.097(6) 0.069(6) -0.025(5) 0.041(5) -0.024(5)
B1 0.026(7) 0.037(8) 0.039(9) -0.007(5) 0.010(6) 0.011(7)
F5 0.112(9) 0.182(12) 0.218(14) -0.012(9) -0.060(10) -0.024(10)
F6 0.152(9) 0.174(10) 0.052(6) 0.098(8) 0.053(6) 0.017(6)
B2 0.060(10) 0.060(10) 0.11(3) 0.017(13) -0.002(12) 0.002(12)
F7 0.062(4) 0.049(4) 0.041(4) -0.005(3) -0.015(4) -0.002(3)
F8 0.058(4) 0.052(4) 0.041(4) -0.001(3) 0.010(4) 0.001(3)
B3 0.053(8) 0.053(8) 0.043(13) -0.023(10) 0.012(8) -0.012(8)

loop_
_atom_type_symbol
_atom_type_description
_atom_type_scat_dispersion_real
_atom_type_scat_dispersion_imag
_atom_type_scat_source
C C .0033 .0016 'International Tables Vol C Tables 4.2.6.8 and 6.1.1.4'
H H .0000 .0000 'International Tables Vol C Tables 4.2.6.8 and 6.1.1.4'
B B .0013 .0007 'International Tables Vol C Tables 4.2.6.8 and 6.1.1.4'
O O .0106 .0060 'International Tables Vol C Tables 4.2.6.8 and 6.1.1.4'
F F .0171 .0103 'International Tables Vol C Tables 4.2.6.8 and 6.1.1.4'
P P .1023 .0942 'International Tables Vol C Tables 4.2.6.8 and 6.1.1.4'
Cr Cr .203209 .6236 'International Tables Vol C Tables 4.2.6.8 and 6.1.1.4'
Rh Rh -1.1178 .9187 'International Tables Vol C Tables 4.2.6.8 and 6.1.1.4'

loop_
_geom_angle_atom_site_label_1
_geom_angle_atom_site_label_2
_geom_angle_atom_site_label_3
_geom_angle_site_symmetry_1
_geom_angle_site_symmetry_3
_geom_angle
C36 Rh1 C37 . . 36.8(4)
C36 Rh1 C39 . . 76.8(4)
C37 Rh1 C39 . . 64.2(4)
C36 Rh1 C40 . . 65.2(4)
C37 Rh1 C40 . . 76.1(4)
C39 Rh1 C40 . . 35.8(4)
C36 Rh1 P2 . . 160.2(3)
C37 Rh1 P2 . . 157.3(3)
C39 Rh1 P2 . . 99.7(3)
C40 Rh1 P2 . . 100.5(3)
C36 Rh1 P1 . . 99.4(3)
C37 Rh1 P1 . . 98.1(3)
C39 Rh1 P1 . . 155.5(3)
C40 Rh1 P1 . . 161.2(3)
P2 Rh1 P1 . . 91.60(10)
C4 Cr1 C2 . . 90.4(5)
C4 Cr1 C3 . . 86.4(5)
C2 Cr1 C3 . . 87.5(5)
C4 Cr1 C9 . . 86.5(4)
C2 Cr1 C9 . . 134.0(4)
C3 Cr1 C9 . . 137.9(5)
C4 Cr1 C7 . . 129.5(5)
C2 Cr1 C7 . . 139.4(5)
C3 Cr1 C7 . . 87.8(5)
C9 Cr1 C7 . . 65.7(5)
C4 Cr1 C1 . . 105.0(5)
C2 Cr1 C1 . . 99.1(4)
C3 Cr1 C1 . . 166.7(4)
C9 Cr1 C1 . . 39.0(4)
C7 Cr1 C1 . . 79.6(4)
C4 Cr1 C6 . . 163.7(5)
C2 Cr1 C6 . . 104.5(4)
C3 Cr1 C6 . . 100.5(4)
C9 Cr1 C6 . . 78.5(4)
C7 Cr1 C6 . . 37.4(4)
C1 Cr1 C6 . . 66.7(4)
C4 Cr1 C5 . . 140.5(4)
C2 Cr1 C5 . . 87.6(4)
C3 Cr1 C5 . . 132.8(4)
C9 Cr1 C5 . . 67.5(4)
C7 Cr1 C5 . . 66.9(4)
C1 Cr1 C5 . . 37.0(4)
C6 Cr1 C5 . . 36.6(4)
C4 Cr1 C8 . . 96.7(5)
C2 Cr1 C8 . . 166.6(4)
C3 Cr1 C8 . . 104.2(5)
C9 Cr1 C8 . . 36.0(4)
C7 Cr1 C8 . . 37.3(4)
C1 Cr1 C8 . . 68.2(4)
C6 Cr1 C8 . . 67.4(4)
C5 Cr1 C8 . . 79.7(4)
C24 P1 C30 . . 106.0(5)
C24 P1 C1 . . 107.3(5)
C30 P1 C1 . . 105.8(4)
C24 P1 Rh1 . . 110.6(3)
C30 P1 Rh1 . . 115.0(3)
C1 P1 Rh1 . . 111.6(3)
C17 P2 C11 . . 104.6(5)
C17 P2 C10 . . 106.4(4)
C11 P2 C10 . . 106.8(5)
C17 P2 Rh1 . . 109.5(3)
C11 P2 Rh1 . . 115.0(4)
C10 P2 Rh1 . . 113.9(3)
C5 C1 C9 . . 117.2(10)
C5 C1 P1 . . 121.1(7)
C9 C1 P1 . . 120.7(9)
C5 C1 Cr1 . . 72.9(6)
C9 C1 Cr1 . . 68.8(6)
P1 C1 Cr1 . . 138.8(5)
O1 C2 Cr1 . . 178.5(10)
O2 C3 Cr1 . . 179.0(9)
O3 C4 Cr1 . . 178.8(9)
C6 C5 C1 . . 119.9(10)
C6 C5 C10 . . 119.7(10)
C1 C5 C10 . . 120.4(9)
C6 C5 Cr1 . . 71.3(6)
C1 C5 Cr1 . . 70.1(6)
C10 C5 Cr1 . . 132.4(7)
C5 C6 C7 . . 119.9(11)
C5 C6 Cr1 . . 72.0(6)
C7 C6 Cr1 . . 69.9(6)
C5 C6 H6 . . 120.0
C7 C6 H6 . . 120.0
Cr1 C6 H6 . . 130.6
C6 C7 C8 . . 122.2(11)
C6 C7 Cr1 . . 72.7(6)
C8 C7 Cr1 . . 73.5(6)
C6 C7 H7 . . 118.9
C8 C7 H7 . . 118.9
Cr1 C7 H7 . . 126.9
C9 C8 C7 . . 115.9(11)
C9 C8 Cr1 . . 68.3(6)
C7 C8 Cr1 . . 69.2(6)
C9 C8 H8 . . 122.0
C7 C8 H8 . . 122.0
Cr1 C8 H8 . . 133.1
C8 C9 C1 . . 124.7(11)
C8 C9 Cr1 . . 75.8(7)
C1 C9 Cr1 . . 72.2(6)
C8 C9 H9 . . 117.7
C1 C9 H9 . . 117.7
Cr1 C9 H9 . . 126.4
C5 C10 C23 . . 114.1(8)
C5 C10 P2 . . 109.5(7)
C23 C10 P2 . . 114.4(7)
C5 C10 H10 . . 106.0
C23 C10 H10 . . 106.0
P2 C10 H10 . . 106.0
C16 C11 C12 . . 120.0(10)
C16 C11 P2 . . 122.0(8)
C12 C11 P2 . . 117.8(9)
C11 C12 C13 . . 119.4(11)
C11 C12 H12 . . 120.3
C13 C12 H12 . . 120.3
C14 C13 C12 . . 119.3(12)
C14 C13 H13 . . 120.3
C12 C13 H13 . . 120.3
C15 C14 C13 . . 121.0(11)
C15 C14 H14 . . 119.5
C13 C14 H14 . . 119.5
C14 C15 C16 . . 119.5(12)
C14 C15 H15 . . 120.3
C16 C15 H15 . . 120.3
C11 C16 C15 . . 120.7(11)
C11 C16 H16 . . 119.7
C15 C16 H16 . . 119.7
C18 C17 C22 . . 117.4(9)
C18 C17 P2 . . 121.4(8)
C22 C17 P2 . . 120.7(8)
C17 C18 C19 . . 119.6(11)
C17 C18 H18 . . 120.2
C19 C18 H18 . . 120.2
C20 C19 C18 . . 121.7(12)
C20 C19 H19 . . 119.1
C18 C19 H19 . . 119.1
C21 C20 C19 . . 117.6(11)
C21 C20 H20 . . 121.2
C19 C20 H20 . . 121.2
C20 C21 C22 . . 122.2(12)
C20 C21 H21 . . 118.9
C22 C21 H21 . . 118.9
C21 C22 C17 . . 121.5(11)
C21 C22 H22 . . 119.3
C17 C22 H22 . . 119.3
C10 C23 H23A . . 109.5
C10 C23 H23B . . 109.5
H23A C23 H23B . . 109.5
C10 C23 H23C . . 109.5
H23A C23 H23C . . 109.5
H23B C23 H23C . . 109.5
C29 C24 C25 . . 116.2(9)
C29 C24 P1 . . 121.8(8)
C25 C24 P1 . . 121.5(8)
C26 C25 C24 . . 121.3(10)
C26 C25 H25 . . 119.4
C24 C25 H25 . . 119.4
C25 C26 C27 . . 118.7(11)
C25 C26 H26 . . 120.7
C27 C26 H26 . . 120.7
C28 C27 C26 . . 121.9(10)
C28 C27 H27 . . 119.0
C26 C27 H27 . . 119.0
C29 C28 C27 . . 117.5(11)
C29 C28 H28 . . 121.2
C27 C28 H28 . . 121.2
C28 C29 C24 . . 124.1(11)
C28 C29 H29 . . 117.9
C24 C29 H29 . . 117.9
C31 C30 C35 . . 119.3(9)
C31 C30 P1 . . 119.7(7)
C35 C30 P1 . . 121.1(7)
C32 C31 C30 . . 120.6(10)
C32 C31 H31 . . 119.7
C30 C31 H31 . . 119.7
C31 C32 C33 . . 120.4(10)
C31 C32 H32 . . 119.8
C33 C32 H32 . . 119.8
C34 C33 C32 . . 119.5(10)
C34 C33 H33 . . 120.2
C32 C33 H33 . . 120.2
C35 C34 C33 . . 120.9(11)
C35 C34 H34 . . 119.5
C33 C34 H34 . . 119.5
C34 C35 C30 . . 119.2(10)
C34 C35 H35 . . 120.4
C30 C35 H35 . . 120.4
C37 C36 C41 . . 104.5(9)
C37 C36 Rh1 . . 71.9(6)
C41 C36 Rh1 . . 96.7(7)
C37 C36 H36 . . 127.7
C41 C36 H36 . . 127.7
Rh1 C36 H36 . . 99.1
C36 C37 C38 . . 108.9(9)
C36 C37 Rh1 . . 71.4(6)
C38 C37 Rh1 . . 97.3(6)
C36 C37 H37 . . 125.6
C38 C37 H37 . . 125.6
Rh1 C37 H37 . . 99.5
C37 C38 C39 . . 102.0(8)
C37 C38 C42 . . 99.0(9)
C39 C38 C42 . . 97.4(9)
C37 C38 H38 . . 118.2
C39 C38 H38 . . 118.2
C42 C38 H38 . . 118.2
C40 C39 C38 . . 107.9(9)
C40 C39 Rh1 . . 73.0(6)
C38 C39 Rh1 . . 96.1(7)
C40 C39 H39 . . 126.1
C38 C39 H39 . . 126.1
Rh1 C39 H39 . . 99.1
C39 C40 C41 . . 106.5(10)
C39 C40 Rh1 . . 71.2(6)
C41 C40 Rh1 . . 96.5(6)
C39 C40 H40 . . 126.8
C41 C40 H40 . . 126.8
Rh1 C40 H40 . . 100.1
C42 C41 C40 . . 99.1(10)
C42 C41 C36 . . 99.6(9)
C40 C41 C36 . . 101.4(8)
C42 C41 H41 . . 117.8
C40 C41 H41 . . 117.8
C36 C41 H41 . . 117.8
C41 C42 C38 . . 97.1(9)
C41 C42 H42A . . 112.3
C38 C42 H42A . . 112.3
C41 C42 H42B . . 112.3
C38 C42 H42B . . 112.3
H42A C42 H42B . . 109.9
C82 Rh2 C79 . . 77.9(4)
C82 Rh2 C81 . . 36.4(4)
C79 Rh2 C81 . . 66.4(4)
C82 Rh2 C78 . . 65.6(4)
C79 Rh2 C78 . . 35.5(3)
C81 Rh2 C78 . . 77.2(4)
C82 Rh2 P4 . . 99.4(3)
C79 Rh2 P4 . . 154.2(3)
C81 Rh2 P4 . . 95.9(3)
C78 Rh2 P4 . . 162.7(3)
C82 Rh2 P3 . . 155.8(3)
C79 Rh2 P3 . . 101.4(2)
C81 Rh2 P3 . . 163.5(3)
C78 Rh2 P3 . . 99.5(3)
P4 Rh2 P3 . . 91.42(9)
C45 Cr2 C44 . . 85.9(5)
C45 Cr2 C46 . . 88.2(5)
C44 Cr2 C46 . . 87.1(5)
C45 Cr2 C47 . . 87.0(4)
C44 Cr2 C47 . . 142.5(4)
C46 Cr2 C47 . . 129.4(4)
C45 Cr2 C48 . . 104.3(4)
C44 Cr2 C48 . . 169.0(4)
C46 Cr2 C48 . . 97.1(4)
C47 Cr2 C48 . . 36.8(3)
C45 Cr2 C50 . . 165.7(4)
C44 Cr2 C50 . . 102.8(5)
C46 Cr2 C50 . . 103.3(4)
C47 Cr2 C50 . . 79.1(4)
C48 Cr2 C50 . . 66.3(4)
C45 Cr2 C49 . . 139.6(4)
C44 Cr2 C49 . . 133.4(5)
C46 Cr2 C49 . . 85.3(4)
C47 Cr2 C49 . . 67.3(4)
C48 Cr2 C49 . . 37.7(4)
C50 Cr2 C49 . . 36.0(4)
C45 Cr2 C51 . . 133.0(4)
C44 Cr2 C51 . . 91.0(4)
C46 Cr2 C51 . . 138.5(4)
C47 Cr2 C51 . . 67.8(4)
C48 Cr2 C51 . . 79.1(4)
C50 Cr2 C51 . . 37.1(3)
C49 Cr2 C51 . . 66.4(4)
C45 Cr2 C43 . . 100.1(4)
C44 Cr2 C43 . . 107.6(4)
C46 Cr2 C43 . . 163.4(4)
C47 Cr2 C43 . . 38.1(3)
C48 Cr2 C43 . . 67.0(3)
C50 Cr2 C43 . . 66.6(3)
C49 Cr2 C43 . . 79.0(4)
C51 Cr2 C43 . . 37.1(3)
C66 P3 C72 . . 105.4(4)
C66 P3 C43 . . 107.8(4)
C72 P3 C43 . . 105.2(4)
C66 P3 Rh2 . . 112.3(3)
C72 P3 Rh2 . . 110.4(3)
C43 P3 Rh2 . . 115.0(3)
C59 P4 C53 . . 110.6(5)
C59 P4 C52 . . 103.9(4)
C53 P4 C52 . . 104.0(5)
C59 P4 Rh2 . . 111.0(3)
C53 P4 Rh2 . . 111.5(3)
C52 P4 Rh2 . . 115.5(3)
C51 C43 C47 . . 117.7(8)
C51 C43 P3 . . 119.8(7)
C47 C43 P3 . . 121.7(7)
C51 C43 Cr2 . . 70.4(5)
C47 C43 Cr2 . . 68.4(5)
P3 C43 Cr2 . . 141.4(5)
O4 C44 Cr2 . . 173.7(10)
O5 C45 Cr2 . . 177.3(9)
O6 C46 Cr2 . . 176.3(9)
C48 C47 C43 . . 120.5(9)
C48 C47 C52 . . 119.3(8)
C43 C47 C52 . . 120.1(8)
C48 C47 Cr2 . . 72.2(6)
C43 C47 Cr2 . . 73.6(5)
C52 C47 Cr2 . . 128.5(7)
C47 C48 C49 . . 120.6(9)
C47 C48 Cr2 . . 71.0(6)
C49 C48 Cr2 . . 72.0(6)
C47 C48 H48 . . 119.7
C49 C48 H48 . . 119.7
Cr2 C48 H48 . . 129.8
C50 C49 C48 . . 118.9(10)
C50 C49 Cr2 . . 71.1(6)
C48 C49 Cr2 . . 70.3(6)
C50 C49 H49 . . 120.6
C48 C49 H49 . . 120.6
Cr2 C49 H49 . . 130.6
C49 C50 C51 . . 122.6(10)
C49 C50 Cr2 . . 72.9(6)
C51 C50 Cr2 . . 72.4(6)
C49 C50 H50 . . 118.7
C51 C50 H50 . . 118.7
Cr2 C50 H50 . . 128.4
C50 C51 C43 . . 119.5(9)
C50 C51 Cr2 . . 70.5(6)
C43 C51 Cr2 . . 72.6(6)
C50 C51 H51 . . 120.2
C43 C51 H51 . . 120.2
Cr2 C51 H51 . . 129.0
C65 C52 C47 . . 113.9(8)
C65 C52 P4 . . 116.1(7)
C47 C52 P4 . . 107.8(6)
C65 C52 H52 . . 106.1
C47 C52 H52 . . 106.1
P4 C52 H52 . . 106.1
C54 C53 C58 . . 119.2(9)
C54 C53 P4 . . 124.4(8)
C58 C53 P4 . . 116.3(7)
C55 C54 C53 . . 119.1(10)
C55 C54 H54 . . 120.5
C53 C54 H54 . . 120.5
C54 C55 C56 . . 121.8(10)
C54 C55 H55 . . 119.1
C56 C55 H55 . . 119.1
C55 C56 C57 . . 118.9(10)
C55 C56 H56 . . 120.5
C57 C56 H56 . . 120.5
C58 C57 C56 . . 119.9(10)
C58 C57 H57 . . 120.1
C56 C57 H57 . . 120.1
C57 C58 C53 . . 121.1(9)
C57 C58 H58 . . 119.5
C53 C58 H58 . . 119.5
C60 C59 C64 . . 119.5(9)
C60 C59 P4 . . 124.0(8)
C64 C59 P4 . . 116.5(8)
C59 C60 C61 . . 121.1(10)
C59 C60 H60 . . 119.4
C61 C60 H60 . . 119.4
C62 C61 C60 . . 120.5(11)
C62 C61 H61 . . 119.8
C60 C61 H61 . . 119.8
C61 C62 C63 . . 117.7(11)
C61 C62 H62 . . 121.1
C63 C62 H62 . . 121.1
C64 C63 C62 . . 121.5(11)
C64 C63 H63 . . 119.3
C62 C63 H63 . . 119.3
C63 C64 C59 . . 119.7(10)
C63 C64 H64 . . 120.2
C59 C64 H64 . . 120.2
C52 C65 H65A . . 109.5
C52 C65 H65B . . 109.5
H65A C65 H65B . . 109.5
C52 C65 H65C . . 109.5
H65A C65 H65C . . 109.5
H65B C65 H65C . . 109.5
C71 C66 C67 . . 117.1(9)
C71 C66 P3 . . 120.5(7)
C67 C66 P3 . . 122.4(7)
C68 C67 C66 . . 120.6(9)
C68 C67 H67 . . 119.7
C66 C67 H67 . . 119.7
C67 C68 C69 . . 120.5(10)
C67 C68 H68 . . 119.8
C69 C68 H68 . . 119.8
C70 C69 C68 . . 120.0(10)
C70 C69 H69 . . 120.0
C68 C69 H69 . . 120.0
C71 C70 C69 . . 119.7(10)
C71 C70 H70 . . 120.1
C69 C70 H70 . . 120.1
C70 C71 C66 . . 122.0(10)
C70 C71 H71 . . 119.0
C66 C71 H71 . . 119.0
C77 C72 C73 . . 120.1(9)
C77 C72 P3 . . 120.4(7)
C73 C72 P3 . . 118.5(7)
C74 C73 C72 . . 119.0(9)
C74 C73 H73 . . 120.5
C72 C73 H73 . . 120.5
C75 C74 C73 . . 121.6(10)
C75 C74 H74 . . 119.2
C73 C74 H74 . . 119.2
C74 C75 C76 . . 121.4(10)
C74 C75 H75 . . 119.3
C76 C75 H75 . . 119.3
C75 C76 C77 . . 118.5(10)
C75 C76 H76 . . 120.7
C77 C76 H76 . . 120.7
C72 C77 C76 . . 119.3(9)
C72 C77 H77 . . 120.4
C76 C77 H77 . . 120.4
C79 C78 C83 . . 106.7(8)
C79 C78 Rh2 . . 71.0(6)
C83 C78 Rh2 . . 94.6(6)
C79 C78 H78 . . 126.7
C83 C78 H78 . . 126.7
Rh2 C78 H78 . . 101.9
C78 C79 C80 . . 106.2(8)
C78 C79 Rh2 . . 73.6(6)
C80 C79 Rh2 . . 95.4(5)
C78 C79 H79 . . 126.9
C80 C79 H79 . . 126.9
Rh2 C79 H79 . . 99.0
C81 C80 C84 . . 98.9(8)
C81 C80 C79 . . 102.5(7)
C84 C80 C79 . . 100.3(8)
C81 C80 H80 . . 117.4
C84 C80 H80 . . 117.4
C79 C80 H80 . . 117.4
C82 C81 C80 . . 106.8(8)
C82 C81 Rh2 . . 71.2(6)
C80 C81 Rh2 . . 95.3(6)
C82 C81 H81 . . 126.6
C80 C81 H81 . . 126.6
Rh2 C81 H81 . . 101.1
C81 C82 C83 . . 105.3(9)
C81 C82 Rh2 . . 72.4(6)
C83 C82 Rh2 . . 96.8(6)
C81 C82 H82 . . 127.3
C83 C82 H82 . . 127.3
Rh2 C82 H82 . . 98.7
C84 C83 C82 . . 102.0(8)
C84 C83 C78 . . 100.5(8)
C82 C83 C78 . . 102.9(7)
C84 C83 H83 . . 116.3
C82 C83 H83 . . 116.3
C78 C83 H83 . . 116.3
C83 C84 C80 . . 93.1(7)
C83 C84 H84A . . 113.1
C80 C84 H84A . . 113.1
C83 C84 H84B . . 113.1
C80 C84 H84B . . 113.1
H84A C84 H84B . . 110.5
F3 B1 F4 . . 111.2(10)
F3 B1 F1 . . 109.8(10)
F4 B1 F1 . . 109.1(9)
F3 B1 F2 . . 109.9(9)
F4 B1 F2 . . 108.2(10)
F1 B1 F2 . . 108.4(10)
F6 B2 F6 . 7 113(2)
F6 B2 F5 . . 106.7(7)
F6 B2 F5 7 . 110.3(7)
F6 B2 F5 . 7 110.3(7)
F6 B2 F5 7 7 106.7(7)
F5 B2 F5 . 7 110(2)
F7 B3 F7 7_645 . 110.0(14)
F7 B3 F8 7_645 . 109.5(4)
F7 B3 F8 . . 109.4(3)
F7 B3 F8 7_645 7_645 109.4(3)
F7 B3 F8 . 7_645 109.5(4)
F8 B3 F8 . 7_645 109.0(14)
O7 C85 H85A . . 109.3
O7 C85 H85B . . 109.5
H85A C85 H85B . . 109.5
O7 C85 H85C . . 109.6
H85A C85 H85C . . 109.5
H85B C85 H85C . . 109.4
C85 O7 H7A . . 104.1
O8 C86 H86A . . 109.5
O8 C86 H86B . . 109.4
H86A C86 H86B . . 109.7
O8 C86 H86C . . 109.4
H86A C86 H86C . . 109.4
H86B C86 H86C . . 109.5
C86 O8 H8A . . 108.0

loop_
_geom_bond_atom_site_label_1
_geom_bond_atom_site_label_2
_geom_bond_site_symmetry_2
_geom_bond_distance
_geom_bond_publ_flag
Rh1 C36 . 2.210(11) ?
Rh1 C37 . 2.217(10) ?
Rh1 C39 . 2.218(10) ?
Rh1 C40 . 2.240(10) ?
Rh1 P2 . 2.273(3) ?
Rh1 P1 . 2.277(3) ?
Cr1 C4 . 1.807(11) ?
Cr1 C2 . 1.821(11) ?
Cr1 C3 . 1.852(11) ?
Cr1 C9 . 2.158(11) ?
Cr1 C7 . 2.195(10) ?
Cr1 C1 . 2.204(11) ?
Cr1 C6 . 2.232(11) ?
Cr1 C5 . 2.241(11) ?
Cr1 C8 . 2.252(11) ?
P1 C24 . 1.810(10) ?
P1 C30 . 1.812(9) ?
P1 C1 . 1.846(11) ?
P2 C17 . 1.808(10) ?
P2 C11 . 1.810(11) ?
P2 C10 . 1.851(10) ?
O1 C2 . 1.168(11) ?
O2 C3 . 1.133(11) ?
O3 C4 . 1.143(11) ?
C1 C5 . 1.411(15) ?
C1 C9 . 1.455(13) ?
C5 C6 . 1.406(14) ?
C5 C10 . 1.514(13) ?
C6 C7 . 1.418(15) ?
C6 H6 . 0.9300 ?
C7 C8 . 1.422(17) ?
C7 H7 . 0.9300 ?
C8 C9 . 1.364(15) ?
C8 H8 . 0.9300 ?
C9 H9 . 0.9300 ?
C10 C23 . 1.559(13) ?
C10 H10 . 0.9800 ?
C11 C16 . 1.362(14) ?
C11 C12 . 1.392(14) ?
C12 C13 . 1.412(14) ?
C12 H12 . 0.9300 ?
C13 C14 . 1.375(17) ?
C13 H13 . 0.9300 ?
C14 C15 . 1.368(16) ?
C14 H14 . 0.9300 ?
C15 C16 . 1.402(14) ?
C15 H15 . 0.9300 ?
C16 H16 . 0.9300 ?
C17 C18 . 1.369(14) ?
C17 C22 . 1.400(13) ?
C18 C19 . 1.408(15) ?
C18 H18 . 0.9300 ?
C19 C20 . 1.371(16) ?
C19 H19 . 0.9300 ?
C20 C21 . 1.350(15) ?
C20 H20 . 0.9300 ?
C21 C22 . 1.355(14) ?
C21 H21 . 0.9300 ?
C22 H22 . 0.9300 ?
C23 H23A . 0.9600 ?
C23 H23B . 0.9600 ?
C23 H23C . 0.9600 ?
C24 C29 . 1.389(14) ?
C24 C25 . 1.395(14) ?
C25 C26 . 1.376(13) ?
C25 H25 . 0.9300 ?
C26 C27 . 1.392(15) ?
C26 H26 . 0.9300 ?
C27 C28 . 1.360(15) ?
C27 H27 . 0.9300 ?
C28 C29 . 1.359(14) ?
C28 H28 . 0.9300 ?
C29 H29 . 0.9300 ?
C30 C31 . 1.365(13) ?
C30 C35 . 1.417(13) ?
C31 C32 . 1.359(13) ?
C31 H31 . 0.9300 ?
C32 C33 . 1.384(15) ?
C32 H32 . 0.9300 ?
C33 C34 . 1.372(15) ?
C33 H33 . 0.9300 ?
C34 C35 . 1.355(13) ?
C34 H34 . 0.9300 ?
C35 H35 . 0.9300 ?
C36 C37 . 1.396(14) ?
C36 C41 . 1.563(14) ?
C36 H36 . 0.9300 ?
C37 C38 . 1.496(14) ?
C37 H37 . 0.9300 ?
C38 C39 . 1.535(14) ?
C38 C42 . 1.537(14) ?
C38 H38 . 0.9800 ?
C39 C40 . 1.369(15) ?
C39 H39 . 0.9300 ?
C40 C41 . 1.533(14) ?
C40 H40 . 0.9300 ?
C41 C42 . 1.498(16) ?
C41 H41 . 0.9800 ?
C42 H42A . 0.9700 ?
C42 H42B . 0.9700 ?
Rh2 C82 . 2.200(10) ?
Rh2 C79 . 2.206(9) ?
Rh2 C81 . 2.215(10) ?
Rh2 C78 . 2.238(9) ?
Rh2 P4 . 2.253(3) ?
Rh2 P3 . 2.288(3) ?
Cr2 C45 . 1.824(10) ?
Cr2 C44 . 1.851(12) ?
Cr2 C46 . 1.855(11) ?
Cr2 C47 . 2.196(9) ?
Cr2 C48 . 2.212(10) ?
Cr2 C50 . 2.212(11) ?
Cr2 C49 . 2.235(10) ?
Cr2 C51 . 2.237(10) ?
Cr2 C43 . 2.266(9) ?
P3 C66 . 1.792(10) ?
P3 C72 . 1.823(9) ?
P3 C43 . 1.827(9) ?
P4 C59 . 1.807(10) ?
P4 C53 . 1.816(10) ?
P4 C52 . 1.865(10) ?
O4 C44 . 1.152(12) ?
O5 C45 . 1.172(11) ?
O6 C46 . 1.146(12) ?
C43 C51 . 1.432(13) ?
C43 C47 . 1.458(12) ?
C47 C48 . 1.390(13) ?
C47 C52 . 1.531(13) ?
C48 C49 . 1.436(14) ?
C48 H48 . 0.9300 ?
C49 C50 . 1.375(14) ?
C49 H49 . 0.9300 ?
C50 C51 . 1.415(13) ?
C50 H50 . 0.9300 ?
C51 H51 . 0.9300 ?
C52 C65 . 1.509(12) ?
C52 H52 . 0.9800 ?
C53 C54 . 1.385(13) ?
C53 C58 . 1.407(13) ?
C54 C55 . 1.380(14) ?
C54 H54 . 0.9300 ?
C55 C56 . 1.388(14) ?
C55 H55 . 0.9300 ?
C56 C57 . 1.390(13) ?
C56 H56 . 0.9300 ?
C57 C58 . 1.367(13) ?
C57 H57 . 0.9300 ?
C58 H58 . 0.9300 ?
C59 C60 . 1.336(13) ?
C59 C64 . 1.393(14) ?
C60 C61 . 1.404(14) ?
C60 H60 . 0.9300 ?
C61 C62 . 1.379(15) ?
C61 H61 . 0.9300 ?
C62 C63 . 1.384(15) ?
C62 H62 . 0.9300 ?
C63 C64 . 1.381(14) ?
C63 H63 . 0.9300 ?
C64 H64 . 0.9300 ?
C65 H65A . 0.9600 ?
C65 H65B . 0.9600 ?
C65 H65C . 0.9600 ?
C66 C71 . 1.404(13) ?
C66 C67 . 1.430(13) ?
C67 C68 . 1.373(13) ?
C67 H67 . 0.9300 ?
C68 C69 . 1.401(14) ?
C68 H68 . 0.9300 ?
C69 C70 . 1.383(15) ?
C69 H69 . 0.9300 ?
C70 C71 . 1.381(14) ?
C70 H70 . 0.9300 ?
C71 H71 . 0.9300 ?
C72 C77 . 1.378(12) ?
C72 C73 . 1.406(13) ?
C73 C74 . 1.368(13) ?
C73 H73 . 0.9300 ?
C74 C75 . 1.356(13) ?
C74 H74 . 0.9300 ?
C75 C76 . 1.366(14) ?
C75 H75 . 0.9300 ?
C76 C77 . 1.434(12) ?
C76 H76 . 0.9300 ?
C77 H77 . 0.9300 ?
C78 C79 . 1.354(13) ?
C78 C83 . 1.548(13) ?
C78 H78 . 0.9300 ?
C79 C80 . 1.557(12) ?
C79 H79 . 0.9300 ?
C80 C81 . 1.549(13) ?
C80 C84 . 1.554(13) ?
C80 H80 . 0.9800 ?
C81 C82 . 1.379(13) ?
C81 H81 . 0.9300 ?
C82 C83 . 1.527(13) ?
C82 H82 . 0.9300 ?
C83 C84 . 1.521(13) ?
C83 H83 . 0.9800 ?
C84 H84A . 0.9700 ?
C84 H84B . 0.9700 ?
F1 B1 . 1.396(14) ?
F2 B1 . 1.401(13) ?
F3 B1 . 1.363(13) ?
F4 B1 . 1.381(14) ?
F5 B2 . 1.383(17) ?
F6 B2 . 1.300(16) ?
B2 F6 7 1.300(16) ?
B2 F5 7 1.383(17) ?
F7 B3 . 1.387(12) ?
F8 B3 . 1.400(12) ?
B3 F7 7_645 1.387(12) ?
B3 F8 7_645 1.401(12) ?
C85 O7 . 1.4297 ?
C85 H85A . 0.9802 ?
C85 H85B . 0.9799 ?
C85 H85C . 0.9808 ?
O7 H7A . 0.9500 ?
C86 O8 . 1.4301 ?
C86 H86A . 0.9799 ?
C86 H86B . 0.9806 ?
C86 H86C . 0.9813 ?
O8 H8A . 0.9504 ?
